data_1559278
loop_
_publ_author_name
'Brel, Orianne'
'Tour\'e, Seind\'e'
'Levasseur, Marceau'
'Lechat, Christian'
'Pellissier, L\'eonie'
'Wolfender, Jean-Luc'
'Van-Elslande, Elsa'
'Litaudon, Marc'
'Dusfour, Isabelle'
'Stien, Didier'
'Eparvier, V\'eronique'

_publ_section_title
;
 Paecilosetin Derivatives as Potent Antimicrobial Agents from <i>Isaria
 farinosa</i>.
;
_journal_issue 10
_journal_name_full 'Journal of natural products'
_journal_page_first 2915
_journal_page_last 2922
_journal_paper_doi 10.1021/acs.jnatprod.0c00444
_journal_volume 83
_journal_year 2020
_chemical_absolute_configuration ad
_chemical_compound_source 'Isaria farinosa'
_chemical_formula_moiety 'C22 H29 N O3'
_chemical_formula_sum 'C22 H29 N O3'
_chemical_formula_weight 355.46
_chemical_name_common 'Paecilosetin C'
_chemical_name_systematic 'Compound 5'
_space_group_crystal_system orthorhombic
_space_group_IT_number 19
_space_group_name_Hall 'P 2ac 2ab'
_space_group_name_H-M_alt 'P 21 21 21'
_atom_sites_solution_hydrogens mixed
_audit_creation_date 2020-02-19
_audit_creation_method
;
Olex2 1.2
(compiled May 18 2018 14:05:52 for OlexSys, GUI svn.r5506)
;
_cell_angle_alpha 90
_cell_angle_beta 90
_cell_angle_gamma 90
_cell_formula_units_Z 8
_cell_length_a 13.5830(5)
_cell_length_b 15.4136(5)
_cell_length_c 19.6284(14)
_cell_measurement_reflns_used 10129
_cell_measurement_temperature 235
_cell_measurement_theta_max 69.7
_cell_measurement_theta_min 6.5
_cell_volume 4109.5(4)
_computing_cell_refinement
;
CrystalClear-SM Expert 2.1 b45 (Rigaku, 2015)
;
_computing_data_collection
;
CrystalClear-SM Expert 2.1 b45 (Rigaku, 2015)
;
_computing_data_reduction
;
CrystalClear-SM Expert 2.1 b45 (Rigaku, 2015)
;
_computing_molecular_graphics 'Olex2 (Dolomanov et al., 2009)'
_computing_publication_material 'Olex2 (Dolomanov et al., 2009)'
_computing_structure_refinement 'ShelXL (Sheldrick, 2015)'
_computing_structure_solution 'SHELXT 2018/2 (Sheldrick, 2015a)'
_diffrn_ambient_temperature 235.15
_diffrn_detector 'Rapid 2'
_diffrn_detector_area_resol_mean 10.0000
_diffrn_detector_type 'RAPID II large area curved imaging plate detector '
_diffrn_measured_fraction_theta_full 0.980
_diffrn_measured_fraction_theta_max 0.973
_diffrn_measurement_device 'four-circle partial \c goniometer diffractometer'
_diffrn_measurement_device_type 'Rigaku rapid II RAXIS conversion'
_diffrn_measurement_method 'profile data from \w-scans'
_diffrn_radiation_monochromator 'Confocal Osmic mirrors'
_diffrn_radiation_probe x-ray
_diffrn_radiation_type CuK\a
_diffrn_radiation_wavelength 1.54187
_diffrn_reflns_av_R_equivalents 0.0409
_diffrn_reflns_av_unetI/netI 0.0995
_diffrn_reflns_Laue_measured_fraction_full 0.980
_diffrn_reflns_Laue_measured_fraction_max 0.973
_diffrn_reflns_limit_h_max 14
_diffrn_reflns_limit_h_min -16
_diffrn_reflns_limit_k_max 18
_diffrn_reflns_limit_k_min -18
_diffrn_reflns_limit_l_max 23
_diffrn_reflns_limit_l_min -21
_diffrn_reflns_number 21525
_diffrn_reflns_point_group_measured_fraction_full 0.962
_diffrn_reflns_point_group_measured_fraction_max 0.950
_diffrn_reflns_theta_full 67.687
_diffrn_reflns_theta_max 70.012
_diffrn_reflns_theta_min 6.518
_diffrn_source 'Rotating Anode'
_diffrn_source_type 'Rigaku micromax 007 1.2kW'
_exptl_absorpt_coefficient_mu 0.600
_exptl_absorpt_correction_T_max 1.000
_exptl_absorpt_correction_T_min 0.788
_exptl_absorpt_correction_type multi-scan
_exptl_absorpt_process_details 'Reqab (Higashi-Rigaku, 1998)'
_exptl_crystal_colour 'clear light colourless'
_exptl_crystal_colour_lustre clear
_exptl_crystal_colour_modifier light
_exptl_crystal_colour_primary colourless
_exptl_crystal_density_diffrn 1.149
_exptl_crystal_description needles
_exptl_crystal_F_000 1536
_exptl_crystal_preparation Methanol
_exptl_crystal_recrystallization_method 'MeOH solution evaporation at 5\%C'
_exptl_crystal_size_max 0.35
_exptl_crystal_size_mid 0.075
_exptl_crystal_size_min 0.03
_refine_diff_density_max 0.233
_refine_diff_density_min -0.254
_refine_diff_density_rms 0.050
_refine_ls_abs_structure_details
;
 Flack x determined using 939 quotients [(I+)-(I-)]/[(I+)+(I-)]
 (Parsons, Flack and Wagner, Acta Cryst. B69 (2013) 249-259).
;
_refine_ls_abs_structure_Flack -0.07(10)
_refine_ls_extinction_method none
_refine_ls_goodness_of_fit_ref 1.044
_refine_ls_hydrogen_treatment mixed
_refine_ls_matrix_type full
_refine_ls_number_parameters 485
_refine_ls_number_reflns 7402
_refine_ls_number_restraints 0
_refine_ls_restrained_S_all 1.044
_refine_ls_R_factor_all 0.1401
_refine_ls_R_factor_gt 0.0480
_refine_ls_shift/su_max 0.000
_refine_ls_shift/su_mean 0.000
_refine_ls_structure_factor_coef Fsqd
_refine_ls_weighting_details 'w=1/[\s^2^(Fo^2^)+(0.0382P)^2^] where P=(Fo^2^+2Fc^2^)/3'
_refine_ls_weighting_scheme calc
_refine_ls_wR_factor_gt 0.0760
_refine_ls_wR_factor_ref 0.1131
_reflns_Friedel_coverage 0.756
_reflns_Friedel_fraction_full 0.939
_reflns_Friedel_fraction_max 0.922
_reflns_number_gt 3450
_reflns_number_total 7402
_reflns_threshold_expression 'I > 2\s(I)'
_cod_data_source_file np0c00444_si_002.cif
_cod_data_source_block compound5
_cod_depositor_comments 'Adding full bibliography for 1559278.cif.'
_cod_database_code 1559278
_shelx_shelxl_version_number 2018/3
_shelx_space_group_comment
;
The symmetry employed for this shelxl refinement is uniquely defined
by the following loop, which should always be used as a source of
symmetry information in preference to the above space-group names.
They are only intended as comments.
;
_shelx_estimated_absorpt_t_max 0.982
_shelx_estimated_absorpt_t_min 0.817
_olex2_refinement_description
;
1. Fixed Uiso
 At 1.2 times of:
  All C(H) groups, All C(H,H) groups, All N(H) groups
 At 1.5 times of:
  All C(H,H,H) groups, All O(H) groups
2.a Ternary CH refined with riding coordinates:
 C11B(H11B), C11A(H11A), C6B(H6B), C8B(H8B), C8A(H8A), C3B(H3B), C3A(H3A),
 C6A(H6A)
2.b Secondary CH2 refined with riding coordinates:
 C10B(H10A,H10B), C9B(H9BA,H9BB), C10A(H10C,H10D), C7B(H7BA,H7BB), C9A(H9AA,
 H9AB), C7A(H7AA,H7AB)
2.c Aromatic/amide H refined with riding coordinates:
 C6'B(H6'B), C6'A(H6'A), C5B(H5B), C13B(H13B), C4B(H4B), C13A(H13A),
 C14B(H14B), C14A(H14A), C4A(H4A), C5A(H5A)
2.d Idealised Me refined as rotating group:
 C12B(H12A,H12B,H12C), C7'A(H7'D,H7'E,H7'F), C7'B(H7'A,H7'B,H7'C), C12A(H12D,
 H12E,H12F), C15B(H15A,H15B,H15C), C16B(H16A,H16B,H16C), C16A(H16D,H16E,H16F),
 C15A(H15D,H15E,H15F)
2.e Idealised tetrahedral OH refined as rotating group:
 O2B'(H2B'), O2A'(H2A')
;
_olex2_submission_special_instructions 'No special instructions were received'

loop_
_space_group_symop_operation_xyz
'x, y, z'
'-x+1/2, -y, z+1/2'
'-x, y+1/2, -z+1/2'
'x+1/2, -y+1/2, -z'

loop_
_atom_site_label
_atom_site_type_symbol
_atom_site_fract_x
_atom_site_fract_y
_atom_site_fract_z
_atom_site_U_iso_or_equiv
_atom_site_adp_type
_atom_site_occupancy
_atom_site_site_symmetry_order
_atom_site_calc_flag
_atom_site_refinement_flags_posn
_atom_site_refinement_flags_adp
_atom_site_refinement_flags_occupancy
_atom_site_disorder_assembly
_atom_site_disorder_group
O2B' O 0.3942(2) 0.57070(18) 0.58918(18) 0.0634(9) Uani 1 1 d . . . . .
H2B' H 0.352176 0.609525 0.592833 0.095 Uiso 1 1 calc GR . . . .
O2A' O 0.1021(2) 0.75377(18) 0.54598(17) 0.0647(9) Uani 1 1 d . . . . .
H2A' H 0.146720 0.717497 0.550915 0.097 Uiso 1 1 calc GR . . . .
O1B' O 0.6671(2) 0.74763(19) 0.64667(17) 0.0698(10) Uani 1 1 d . . . . .
O3B' O 0.3408(2) 0.72463(18) 0.61640(16) 0.0643(9) Uani 1 1 d . . . . .
O3A' O 0.1612(2) 0.60098(18) 0.56396(16) 0.0609(9) Uani 1 1 d . . . . .
O1A' O -0.1499(2) 0.5783(2) 0.64132(17) 0.0757(11) Uani 1 1 d . . . . .
N1B' N 0.6460(3) 0.6058(3) 0.6138(2) 0.0587(12) Uani 1 1 d . . . . .
H1B' H 0.711(3) 0.595(3) 0.623(2) 0.070 Uiso 1 1 d R . . . .
N1A' N -0.1357(3) 0.7213(3) 0.6119(2) 0.0646(13) Uani 1 1 d . . . . .
H1A' H -0.200(3) 0.735(3) 0.628(2) 0.077 Uiso 1 1 d R . . . .
C4'A C 0.0195(4) 0.7230(3) 0.5720(2) 0.0542(13) Uani 1 1 d . . . . .
C4'B C 0.4826(4) 0.6036(3) 0.6004(2) 0.0530(13) Uani 1 1 d . . . . .
C5'B C 0.5702(4) 0.5488(3) 0.5966(2) 0.0531(13) Uani 1 1 d . . . . .
C11B C 0.3484(3) 0.8984(3) 0.6423(2) 0.0467(12) Uani 1 1 d . . . . .
H11B H 0.302412 0.869234 0.674043 0.056 Uiso 1 1 calc R . . . .
C3'A C 0.0018(4) 0.6385(3) 0.5910(2) 0.0492(12) Uani 1 1 d . . . . .
C2'A C -0.1003(4) 0.6384(3) 0.6177(3) 0.0582(14) Uani 1 1 d . . . . .
C6'B C 0.5767(4) 0.4654(3) 0.5811(2) 0.0620(14) Uani 1 1 d . . . . .
H6'B H 0.518148 0.436519 0.569446 0.074 Uiso 1 1 calc R . . . .
C5'A C -0.0655(4) 0.7776(3) 0.5838(2) 0.0562(13) Uani 1 1 d . . . . .
C3'B C 0.5047(4) 0.6872(3) 0.6177(2) 0.0493(12) Uani 1 1 d . . . . .
C1B C 0.4275(4) 0.7518(3) 0.6242(2) 0.0530(13) Uani 1 1 d . . . . .
C2B C 0.4452(3) 0.8468(3) 0.6440(2) 0.0467(12) Uani 1 1 d . . . . .
C1A C 0.0802(4) 0.5751(3) 0.5873(2) 0.0517(13) Uani 1 1 d . . . . .
C11A C 0.1661(4) 0.4301(3) 0.5964(2) 0.0512(12) Uani 1 1 d . . . . .
H11A H 0.222641 0.462843 0.615230 0.061 Uiso 1 1 calc R . . . .
C6'A C -0.0753(4) 0.8622(3) 0.5715(2) 0.0628(14) Uani 1 1 d . . . . .
H6'A H -0.020790 0.891332 0.552910 0.075 Uiso 1 1 calc R . . . .
C2'B C 0.6119(4) 0.6879(3) 0.6279(2) 0.0565(14) Uani 1 1 d . . . . .
C2A C 0.0725(3) 0.4814(3) 0.6137(2) 0.0498(12) Uani 1 1 d . . . . .
C5B C 0.4273(4) 0.9960(3) 0.7298(2) 0.0644(15) Uani 1 1 d . . . . .
H5B H 0.428227 1.047964 0.754901 0.077 Uiso 1 1 calc R . . . .
C13B C 0.4298(4) 0.7823(3) 0.7648(2) 0.0576(13) Uani 1 1 d . . . . .
H13B H 0.362167 0.793117 0.770366 0.069 Uiso 1 1 calc R . . . .
C4B C 0.4837(4) 0.9317(3) 0.7512(2) 0.0620(14) Uani 1 1 d . . . . .
H4B H 0.524764 0.941816 0.788895 0.074 Uiso 1 1 calc R . . . .
C10B C 0.2957(3) 0.9048(3) 0.5733(2) 0.0608(14) Uani 1 1 d . . . . .
H10A H 0.335880 0.938807 0.541525 0.073 Uiso 1 1 calc R . . . .
H10B H 0.286933 0.846667 0.554099 0.073 Uiso 1 1 calc R . . . .
C6B C 0.3622(4) 0.9918(3) 0.6685(2) 0.0555(13) Uani 1 1 d . . . . .
H6B H 0.395716 1.024646 0.631911 0.067 Uiso 1 1 calc R . . . .
C9B C 0.1955(4) 0.9482(3) 0.5824(3) 0.0678(15) Uani 1 1 d . . . . .
H9BA H 0.163276 0.952701 0.537828 0.081 Uiso 1 1 calc R . . . .
H9BB H 0.154234 0.911497 0.611459 0.081 Uiso 1 1 calc R . . . .
C10A C 0.1855(4) 0.4174(3) 0.5202(2) 0.0665(15) Uani 1 1 d . . . . .
H10C H 0.132828 0.381978 0.500461 0.080 Uiso 1 1 calc R . . . .
H10D H 0.185064 0.473902 0.497349 0.080 Uiso 1 1 calc R . . . .
C12B C 0.5219(3) 0.8877(3) 0.5960(2) 0.0573(13) Uani 1 1 d . . . . .
H12A H 0.493273 0.895223 0.551137 0.086 Uiso 1 1 calc GR . . . .
H12B H 0.578884 0.849987 0.592859 0.086 Uiso 1 1 calc GR . . . .
H12C H 0.541886 0.943713 0.613833 0.086 Uiso 1 1 calc GR . . . .
C8B C 0.2025(4) 1.0384(3) 0.6139(3) 0.0631(14) Uani 1 1 d . . . . .
H8B H 0.238628 1.075858 0.581454 0.076 Uiso 1 1 calc R . . . .
C8A C 0.2929(4) 0.2863(3) 0.5450(3) 0.0786(17) Uani 1 1 d . . . . .
H8A H 0.243224 0.246662 0.525167 0.094 Uiso 1 1 calc R . . . .
C3B C 0.4861(3) 0.8431(3) 0.7187(2) 0.0513(13) Uani 1 1 d . . . . .
H3B H 0.555451 0.823408 0.716860 0.062 Uiso 1 1 calc R . . . .
C3A C 0.0608(4) 0.4911(3) 0.6933(2) 0.0615(14) Uani 1 1 d . . . . .
H3A H -0.009206 0.504430 0.702620 0.074 Uiso 1 1 calc R . . . .
C13A C 0.1214(4) 0.5645(3) 0.7220(2) 0.0706(15) Uani 1 1 d . . . . .
H13A H 0.190199 0.558350 0.720797 0.085 Uiso 1 1 calc R . . . .
C7'A C -0.1652(4) 0.9141(3) 0.5847(3) 0.0839(17) Uani 1 1 d . . . . .
H7'D H -0.200099 0.923531 0.542218 0.126 Uiso 1 1 calc GR . . . .
H7'E H -0.146858 0.969529 0.604268 0.126 Uiso 1 1 calc GR . . . .
H7'F H -0.207467 0.883062 0.616222 0.126 Uiso 1 1 calc GR . . . .
C7B C 0.2621(4) 1.0349(3) 0.6796(2) 0.0657(15) Uani 1 1 d . . . . .
H7BA H 0.225223 1.002344 0.714099 0.079 Uiso 1 1 calc R . . . .
H7BB H 0.271978 1.093969 0.696796 0.079 Uiso 1 1 calc R . . . .
C14B C 0.4668(4) 0.7156(3) 0.7980(2) 0.0703(15) Uani 1 1 d . . . . .
H14B H 0.534218 0.703933 0.792103 0.084 Uiso 1 1 calc R . . . .
C14A C 0.0862(4) 0.6361(4) 0.7484(2) 0.0805(17) Uani 1 1 d . . . . .
H14A H 0.017329 0.640261 0.751760 0.097 Uiso 1 1 calc R . . . .
C9A C 0.2844(4) 0.3731(3) 0.5081(3) 0.0730(16) Uani 1 1 d . . . . .
H9AA H 0.337342 0.411502 0.523585 0.088 Uiso 1 1 calc R . . . .
H9AB H 0.293165 0.363604 0.459068 0.088 Uiso 1 1 calc R . . . .
C6A C 0.1669(4) 0.3401(3) 0.6296(3) 0.0676(15) Uani 1 1 d . . . . .
H6A H 0.118855 0.304193 0.604303 0.081 Uiso 1 1 calc R . . . .
C7'B C 0.6688(4) 0.4139(3) 0.5808(3) 0.0818(16) Uani 1 1 d . . . . .
H7'A H 0.679161 0.389772 0.535721 0.123 Uiso 1 1 calc GR . . . .
H7'B H 0.663606 0.367263 0.613722 0.123 Uiso 1 1 calc GR . . . .
H7'C H 0.723784 0.451097 0.592641 0.123 Uiso 1 1 calc GR . . . .
C12A C -0.0190(3) 0.4367(3) 0.5836(2) 0.0669(14) Uani 1 1 d . . . . .
H12D H -0.077446 0.469519 0.595602 0.100 Uiso 1 1 calc GR . . . .
H12E H -0.024320 0.378370 0.601736 0.100 Uiso 1 1 calc GR . . . .
H12F H -0.013030 0.434060 0.534364 0.100 Uiso 1 1 calc GR . . . .
C7A C 0.2682(4) 0.2979(3) 0.6195(3) 0.0784(17) Uani 1 1 d . . . . .
H7AA H 0.318618 0.334237 0.640940 0.094 Uiso 1 1 calc R . . . .
H7AB H 0.268926 0.241231 0.642009 0.094 Uiso 1 1 calc R . . . .
C4A C 0.0850(4) 0.4086(4) 0.7297(3) 0.0851(19) Uani 1 1 d . . . . .
H4A H 0.064536 0.403381 0.775286 0.102 Uiso 1 1 calc R . . . .
C15B C 0.4098(4) 0.6567(3) 0.8446(3) 0.0963(19) Uani 1 1 d . . . . .
H15A H 0.408985 0.598495 0.825836 0.144 Uiso 1 1 calc GR . . . .
H15B H 0.342881 0.677850 0.849002 0.144 Uiso 1 1 calc GR . . . .
H15C H 0.440890 0.655711 0.889130 0.144 Uiso 1 1 calc GR . . . .
C16B C 0.1000(4) 1.0776(3) 0.6236(3) 0.0907(18) Uani 1 1 d . . . . .
H16A H 0.066493 1.080077 0.580034 0.136 Uiso 1 1 calc GR . . . .
H16B H 0.106171 1.135681 0.642098 0.136 Uiso 1 1 calc GR . . . .
H16C H 0.062472 1.041802 0.654876 0.136 Uiso 1 1 calc GR . . . .
C5A C 0.1331(4) 0.3423(4) 0.7024(3) 0.0874(19) Uani 1 1 d . . . . .
H5A H 0.146780 0.294117 0.730168 0.105 Uiso 1 1 calc R . . . .
C16A C 0.3944(4) 0.2452(3) 0.5341(3) 0.113(2) Uani 1 1 d . . . . .
H16D H 0.409200 0.243605 0.485747 0.170 Uiso 1 1 calc GR . . . .
H16E H 0.394359 0.186563 0.552084 0.170 Uiso 1 1 calc GR . . . .
H16F H 0.443959 0.279316 0.557493 0.170 Uiso 1 1 calc GR . . . .
C15A C 0.1442(5) 0.7119(4) 0.7738(3) 0.127(2) Uani 1 1 d . . . . .
H15D H 0.128191 0.762830 0.746946 0.191 Uiso 1 1 calc GR . . . .
H15E H 0.213960 0.699516 0.769700 0.191 Uiso 1 1 calc GR . . . .
H15F H 0.128075 0.722580 0.821199 0.191 Uiso 1 1 calc GR . . . .

loop_
_atom_site_aniso_label
_atom_site_aniso_U_11
_atom_site_aniso_U_22
_atom_site_aniso_U_33
_atom_site_aniso_U_23
_atom_site_aniso_U_13
_atom_site_aniso_U_12
O2B' 0.063(2) 0.0497(18) 0.078(2) -0.007(2) 0.005(2) -0.0032(18)
O2A' 0.050(2) 0.058(2) 0.086(2) 0.008(2) 0.006(2) 0.0037(18)
O1B' 0.051(2) 0.059(2) 0.099(3) -0.017(2) 0.003(2) -0.0052(19)
O3B' 0.056(2) 0.0515(19) 0.086(2) -0.0090(18) 0.002(2) -0.0030(18)
O3A' 0.053(2) 0.051(2) 0.079(2) 0.0050(18) 0.009(2) -0.0022(18)
O1A' 0.058(2) 0.065(2) 0.105(3) 0.022(2) 0.012(2) -0.0041(19)
N1B' 0.048(3) 0.052(2) 0.075(3) -0.003(2) 0.009(3) 0.001(3)
N1A' 0.054(3) 0.057(3) 0.083(3) 0.009(3) 0.011(3) 0.004(3)
C4'A 0.050(4) 0.058(3) 0.055(3) 0.001(3) -0.002(3) -0.002(3)
C4'B 0.054(4) 0.057(3) 0.049(3) 0.000(3) 0.001(3) -0.012(3)
C5'B 0.055(4) 0.051(3) 0.053(3) -0.002(3) 0.000(3) -0.005(3)
C11B 0.054(3) 0.037(2) 0.048(3) -0.002(2) 0.002(3) 0.000(3)
C3'A 0.047(3) 0.048(3) 0.053(3) 0.003(2) 0.002(3) 0.002(3)
C2'A 0.049(4) 0.060(3) 0.065(4) -0.001(3) -0.001(3) 0.001(3)
C6'B 0.077(4) 0.047(3) 0.062(3) -0.004(3) 0.011(3) 0.001(3)
C5'A 0.055(4) 0.055(3) 0.059(3) 0.000(3) -0.004(3) 0.001(3)
C3'B 0.047(4) 0.043(3) 0.057(3) -0.002(2) 0.001(3) -0.002(3)
C1B 0.058(4) 0.051(3) 0.050(3) 0.002(3) 0.000(3) -0.005(3)
C2B 0.052(3) 0.041(2) 0.047(3) -0.005(2) 0.004(3) -0.002(3)
C1A 0.062(4) 0.047(3) 0.047(3) -0.001(2) -0.001(3) 0.000(3)
C11A 0.056(3) 0.040(3) 0.058(3) 0.002(2) -0.009(3) -0.002(3)
C6'A 0.059(4) 0.058(3) 0.071(3) -0.001(3) -0.006(3) 0.008(3)
C2'B 0.053(4) 0.054(3) 0.062(4) 0.001(3) 0.009(3) 0.000(3)
C2A 0.048(3) 0.047(3) 0.055(3) 0.002(2) -0.008(3) -0.001(3)
C5B 0.086(4) 0.049(3) 0.058(3) -0.007(3) -0.003(3) -0.003(3)
C13B 0.063(4) 0.056(3) 0.054(3) 0.010(3) 0.006(3) 0.002(3)
C4B 0.079(4) 0.059(3) 0.048(3) -0.011(3) 0.000(3) -0.004(3)
C10B 0.069(4) 0.053(3) 0.060(3) -0.004(3) -0.002(3) 0.003(3)
C6B 0.065(4) 0.047(3) 0.055(3) -0.003(2) -0.003(3) -0.003(3)
C9B 0.077(4) 0.058(3) 0.068(4) 0.003(3) -0.003(3) 0.004(3)
C10A 0.071(4) 0.060(3) 0.068(4) -0.009(3) -0.003(3) -0.002(3)
C12B 0.061(3) 0.053(3) 0.058(3) -0.002(2) 0.012(3) -0.008(3)
C8B 0.056(4) 0.058(3) 0.076(4) 0.007(3) 0.007(3) 0.006(3)
C8A 0.082(5) 0.046(3) 0.108(5) -0.010(3) -0.010(4) 0.006(3)
C3B 0.056(3) 0.050(3) 0.048(3) -0.001(2) -0.001(3) -0.002(3)
C3A 0.068(4) 0.061(3) 0.056(3) 0.004(3) 0.002(3) -0.004(3)
C13A 0.065(4) 0.085(4) 0.062(3) -0.010(3) -0.003(3) 0.000(4)
C7'A 0.075(4) 0.077(4) 0.100(4) 0.003(3) 0.000(4) 0.019(3)
C7B 0.073(4) 0.053(3) 0.071(4) -0.001(3) 0.002(3) 0.012(3)
C14B 0.076(4) 0.064(3) 0.071(4) 0.013(3) 0.003(3) 0.010(3)
C14A 0.082(5) 0.088(4) 0.071(4) -0.012(4) -0.008(4) -0.002(4)
C9A 0.074(4) 0.069(4) 0.077(4) -0.015(3) 0.006(3) 0.007(3)
C6A 0.074(4) 0.049(3) 0.080(4) 0.010(3) -0.010(4) 0.000(3)
C7'B 0.090(4) 0.059(3) 0.097(4) 0.002(3) 0.015(4) 0.019(3)
C12A 0.057(3) 0.056(3) 0.088(4) 0.002(3) -0.012(3) -0.011(3)
C7A 0.084(5) 0.047(3) 0.103(5) 0.000(3) -0.010(4) 0.010(3)
C4A 0.107(6) 0.079(4) 0.069(4) 0.018(4) -0.003(4) 0.004(4)
C15B 0.101(5) 0.087(4) 0.101(4) 0.045(4) 0.014(4) -0.003(4)
C16B 0.078(4) 0.075(4) 0.119(5) 0.005(4) 0.009(4) 0.026(3)
C5A 0.106(5) 0.072(4) 0.084(5) 0.028(4) -0.011(4) 0.001(4)
C16A 0.096(5) 0.078(4) 0.166(6) -0.020(4) 0.013(5) 0.037(4)
C15A 0.129(6) 0.117(5) 0.136(6) -0.053(5) -0.036(5) -0.015(5)

loop_
_atom_type_symbol
_atom_type_description
_atom_type_scat_dispersion_real
_atom_type_scat_dispersion_imag
_atom_type_scat_source
C C 0.0181 0.0091 'International Tables Vol C Tables 4.2.6.8 and 6.1.1.4'
H H 0.0000 0.0000 'International Tables Vol C Tables 4.2.6.8 and 6.1.1.4'
N N 0.0311 0.0180 'International Tables Vol C Tables 4.2.6.8 and 6.1.1.4'
O O 0.0492 0.0322 'International Tables Vol C Tables 4.2.6.8 and 6.1.1.4'

loop_
_geom_angle_atom_site_label_1
_geom_angle_atom_site_label_2
_geom_angle_atom_site_label_3
_geom_angle
_geom_angle_site_symmetry_1
_geom_angle_site_symmetry_3
_geom_angle_publ_flag
C2'B N1B' C5'B 112.3(4) . . ?
C2'A N1A' C5'A 111.7(5) . . ?
O2A' C4'A C3'A 126.4(5) . . ?
O2A' C4'A C5'A 122.1(4) . . ?
C3'A C4'A C5'A 111.6(5) . . ?
O2B' C4'B C5'B 120.6(4) . . ?
O2B' C4'B C3'B 127.1(5) . . ?
C3'B C4'B C5'B 112.3(5) . . ?
N1B' C5'B C4'B 103.0(4) . . ?
C6'B C5'B N1B' 128.1(5) . . ?
C6'B C5'B C4'B 128.9(5) . . ?
C2B C11B C6B 111.8(4) . . ?
C10B C11B C2B 116.8(4) . . ?
C10B C11B C6B 106.9(3) . . ?
C4'A C3'A C2'A 105.1(5) . . ?
C4'A C3'A C1A 119.8(5) . . ?
C1A C3'A C2'A 134.8(5) . . ?
O1A' C2'A N1A' 122.6(5) . . ?
O1A' C2'A C3'A 130.1(5) . . ?
N1A' C2'A C3'A 107.4(5) . . ?
C5'B C6'B C7'B 125.3(5) . . ?
N1A' C5'A C4'A 104.2(4) . . ?
C6'A C5'A N1A' 127.5(5) . . ?
C6'A C5'A C4'A 128.3(5) . . ?
C4'B C3'B C1B 120.6(5) . . ?
C4'B C3'B C2'B 105.0(5) . . ?
C1B C3'B C2'B 134.4(5) . . ?
O3B' C1B C3'B 115.9(4) . . ?
O3B' C1B C2B 119.7(4) . . ?
C3'B C1B C2B 124.3(5) . . ?
C11B C2B C12B 110.7(3) . . ?
C11B C2B C3B 110.0(4) . . ?
C1B C2B C11B 110.7(4) . . ?
C1B C2B C12B 110.0(4) . . ?
C1B C2B C3B 105.0(3) . . ?
C12B C2B C3B 110.3(4) . . ?
O3A' C1A C3'A 116.6(4) . . ?
O3A' C1A C2A 118.8(4) . . ?
C3'A C1A C2A 124.5(5) . . ?
C10A C11A C2A 115.1(4) . . ?
C10A C11A C6A 107.4(4) . . ?
C6A C11A C2A 112.2(4) . . ?
C5'A C6'A C7'A 125.4(5) . . ?
O1B' C2'B N1B' 122.5(5) . . ?
O1B' C2'B C3'B 130.0(5) . . ?
N1B' C2'B C3'B 107.5(5) . . ?
C1A C2A C3A 104.6(4) . . ?
C1A C2A C12A 110.2(4) . . ?
C11A C2A C1A 110.6(4) . . ?
C11A C2A C3A 110.6(4) . . ?
C11A C2A C12A 110.7(3) . . ?
C12A C2A C3A 110.0(4) . . ?
C4B C5B C6B 124.5(4) . . ?
C14B C13B C3B 125.9(5) . . ?
C5B C4B C3B 124.0(5) . . ?
C9B C10B C11B 109.9(4) . . ?
C5B C6B C11B 112.4(4) . . ?
C5B C6B C7B 113.2(4) . . ?
C7B C6B C11B 110.2(4) . . ?
C8B C9B C10B 113.0(4) . . ?
C9A C10A C11A 111.2(4) . . ?
C9B C8B C16B 110.7(4) . . ?
C7B C8B C9B 110.1(4) . . ?
C7B C8B C16B 113.1(4) . . ?
C9A C8A C16A 111.3(5) . . ?
C7A C8A C9A 109.8(4) . . ?
C7A C8A C16A 112.6(5) . . ?
C13B C3B C2B 113.8(4) . . ?
C4B C3B C2B 110.7(4) . . ?
C4B C3B C13B 107.3(3) . . ?
C13A C3A C2A 112.7(4) . . ?
C4A C3A C2A 111.8(4) . . ?
C4A C3A C13A 109.9(4) . . ?
C14A C13A C3A 125.5(5) . . ?
C8B C7B C6B 111.6(4) . . ?
C13B C14B C15B 125.2(5) . . ?
C13A C14A C15A 126.8(6) . . ?
C10A C9A C8A 112.6(4) . . ?
C11A C6A C7A 109.5(4) . . ?
C5A C6A C11A 112.5(4) . . ?
C5A C6A C7A 114.0(5) . . ?
C8A C7A C6A 112.1(5) . . ?
C5A C4A C3A 124.8(5) . . ?
C4A C5A C6A 123.5(5) . . ?

loop_
_geom_bond_atom_site_label_1
_geom_bond_atom_site_label_2
_geom_bond_distance
_geom_bond_site_symmetry_2
_geom_bond_publ_flag
O2B' C4'B 1.322(5) . ?
O2A' C4'A 1.321(5) . ?
O1B' C2'B 1.244(5) . ?
O3B' C1B 1.258(5) . ?
O3A' C1A 1.257(5) . ?
O1A' C2'A 1.236(5) . ?
N1B' C5'B 1.395(5) . ?
N1B' C2'B 1.375(5) . ?
N1A' C2'A 1.370(5) . ?
N1A' C5'A 1.404(6) . ?
C4'A C3'A 1.376(5) . ?
C4'A C5'A 1.447(6) . ?
C4'B C5'B 1.461(6) . ?
C4'B C3'B 1.366(5) . ?
C5'B C6'B 1.324(5) . ?
C11B C2B 1.537(5) . ?
C11B C10B 1.535(5) . ?
C11B C6B 1.541(5) . ?
C3'A C2'A 1.482(6) . ?
C3'A C1A 1.449(6) . ?
C6'B C7'B 1.481(6) . ?
C5'A C6'A 1.332(5) . ?
C3'B C1B 1.452(6) . ?
C3'B C2'B 1.469(6) . ?
C1B C2B 1.534(5) . ?
C2B C12B 1.540(5) . ?
C2B C3B 1.569(6) . ?
C1A C2A 1.537(5) . ?
C11A C2A 1.536(6) . ?
C11A C10A 1.531(6) . ?
C11A C6A 1.532(5) . ?
C6'A C7'A 1.482(6) . ?
C2A C3A 1.577(6) . ?
C2A C12A 1.540(5) . ?
C5B C4B 1.320(5) . ?
C5B C6B 1.494(6) . ?
C13B C3B 1.510(5) . ?
C13B C14B 1.317(5) . ?
C4B C3B 1.508(5) . ?
C10B C9B 1.527(5) . ?
C6B C7B 1.529(6) . ?
C9B C8B 1.525(6) . ?
C10A C9A 1.526(6) . ?
C8B C7B 1.525(6) . ?
C8B C16B 1.529(6) . ?
C8A C9A 1.526(6) . ?
C8A C7A 1.510(6) . ?
C8A C16A 1.533(7) . ?
C3A C13A 1.508(6) . ?
C3A C4A 1.495(6) . ?
C13A C14A 1.310(6) . ?
C14B C15B 1.504(6) . ?
C14A C15A 1.495(6) . ?
C6A C7A 1.534(6) . ?
C6A C5A 1.502(7) . ?
C4A C5A 1.326(6) . ?

loop_
_geom_hbond_atom_site_label_D
_geom_hbond_atom_site_label_H
_geom_hbond_atom_site_label_A
_geom_hbond_distance_DH
_geom_hbond_distance_HA
_geom_hbond_distance_DA
_geom_hbond_angle_DHA
_geom_hbond_site_symmetry_A
_geom_hbond_publ_flag
O2B' H2B' O3B' 0.83 1.84 2.538(4) 140.8 . yes
O2A' H2A' O3A' 0.83 1.82 2.513(4) 139.3 . yes
N1B' H1B' O1A' 0.92(4) 1.94(4) 2.856(5) 177(4) 1_655 yes
N1A' H1A' O1B' 0.95(4) 1.86(4) 2.794(5) 169(4) 1_455 yes

loop_
_geom_torsion_atom_site_label_1
_geom_torsion_atom_site_label_2
_geom_torsion_atom_site_label_3
_geom_torsion_atom_site_label_4
_geom_torsion
_geom_torsion_site_symmetry_1
_geom_torsion_site_symmetry_2
_geom_torsion_site_symmetry_3
_geom_torsion_site_symmetry_4
_geom_torsion_publ_flag
O2B' C4'B C5'B N1B' -177.9(4) . . . . ?
O2B' C4'B C5'B C6'B 1.8(7) . . . . ?
O2B' C4'B C3'B C1B -1.5(7) . . . . ?
O2B' C4'B C3'B C2'B 176.8(4) . . . . ?
O2A' C4'A C3'A C2'A 179.2(4) . . . . ?
O2A' C4'A C3'A C1A 4.1(7) . . . . ?
O2A' C4'A C5'A N1A' -179.4(4) . . . . ?
O2A' C4'A C5'A C6'A 0.0(8) . . . . ?
O3B' C1B C2B C11B -7.4(6) . . . . ?
O3B' C1B C2B C12B -130.0(4) . . . . ?
O3B' C1B C2B C3B 111.3(5) . . . . ?
O3A' C1A C2A C11A -8.5(6) . . . . ?
O3A' C1A C2A C3A 110.5(5) . . . . ?
O3A' C1A C2A C12A -131.3(4) . . . . ?
N1B' C5'B C6'B C7'B 1.7(8) . . . . ?
N1A' C5'A C6'A C7'A -0.9(8) . . . . ?
C4'A C3'A C2'A O1A' -179.5(5) . . . . ?
C4'A C3'A C2'A N1A' 0.7(5) . . . . ?
C4'A C3'A C1A O3A' -2.5(6) . . . . ?
C4'A C3'A C1A C2A 173.6(4) . . . . ?
C4'A C5'A C6'A C7'A 179.8(4) . . . . ?
C4'B C5'B C6'B C7'B -177.8(5) . . . . ?
C4'B C3'B C1B O3B' 3.5(7) . . . . ?
C4'B C3'B C1B C2B 179.4(4) . . . . ?
C4'B C3'B C2'B O1B' -177.0(5) . . . . ?
C4'B C3'B C2'B N1B' 1.9(5) . . . . ?
C5'B N1B' C2'B O1B' 177.4(4) . . . . ?
C5'B N1B' C2'B C3'B -1.6(5) . . . . ?
C5'B C4'B C3'B C1B -180.0(4) . . . . ?
C5'B C4'B C3'B C2'B -1.6(5) . . . . ?
C11B C2B C3B C13B 74.0(4) . . . . ?
C11B C2B C3B C4B -47.0(5) . . . . ?
C11B C10B C9B C8B 57.8(5) . . . . ?
C11B C6B C7B C8B -59.6(5) . . . . ?
C3'A C4'A C5'A N1A' 0.7(5) . . . . ?
C3'A C4'A C5'A C6'A -179.9(5) . . . . ?
C3'A C1A C2A C11A 175.4(4) . . . . ?
C3'A C1A C2A C3A -65.5(5) . . . . ?
C3'A C1A C2A C12A 52.7(6) . . . . ?
C2'A N1A' C5'A C4'A -0.2(5) . . . . ?
C2'A N1A' C5'A C6'A -179.6(5) . . . . ?
C2'A C3'A C1A O3A' -175.8(5) . . . . ?
C2'A C3'A C1A C2A 0.3(8) . . . . ?
C5'A N1A' C2'A O1A' 179.9(4) . . . . ?
C5'A N1A' C2'A C3'A -0.3(5) . . . . ?
C5'A C4'A C3'A C2'A -0.9(5) . . . . ?
C5'A C4'A C3'A C1A -176.0(4) . . . . ?
C3'B C4'B C5'B N1B' 0.7(5) . . . . ?
C3'B C4'B C5'B C6'B -179.7(5) . . . . ?
C3'B C1B C2B C11B 176.9(4) . . . . ?
C3'B C1B C2B C12B 54.2(6) . . . . ?
C3'B C1B C2B C3B -64.4(6) . . . . ?
C1B C3'B C2'B O1B' 1.0(9) . . . . ?
C1B C3'B C2'B N1B' 180.0(5) . . . . ?
C1B C2B C3B C13B -45.2(5) . . . . ?
C1B C2B C3B C4B -166.1(4) . . . . ?
C2B C11B C10B C9B 173.0(4) . . . . ?
C2B C11B C6B C5B -41.4(5) . . . . ?
C2B C11B C6B C7B -168.6(4) . . . . ?
C1A C3'A C2'A O1A' -5.5(9) . . . . ?
C1A C3'A C2'A N1A' 174.7(5) . . . . ?
C1A C2A C3A C13A -37.0(5) . . . . ?
C1A C2A C3A C4A -161.3(4) . . . . ?
C11A C2A C3A C13A 82.1(5) . . . . ?
C11A C2A C3A C4A -42.2(6) . . . . ?
C11A C10A C9A C8A 56.3(5) . . . . ?
C11A C6A C7A C8A -60.6(5) . . . . ?
C11A C6A C5A C4A 16.0(8) . . . . ?
C2'B N1B' C5'B C4'B 0.6(5) . . . . ?
C2'B N1B' C5'B C6'B -179.0(5) . . . . ?
C2'B C3'B C1B O3B' -174.2(5) . . . . ?
C2'B C3'B C1B C2B 1.7(8) . . . . ?
C2A C11A C10A C9A 174.9(4) . . . . ?
C2A C11A C6A C7A -171.5(4) . . . . ?
C2A C11A C6A C5A -43.6(6) . . . . ?
C2A C3A C13A C14A 112.3(6) . . . . ?
C2A C3A C4A C5A 15.7(8) . . . . ?
C5B C4B C3B C2B 20.4(7) . . . . ?
C5B C4B C3B C13B -104.3(5) . . . . ?
C5B C6B C7B C8B 173.6(4) . . . . ?
C4B C5B C6B C11B 13.6(7) . . . . ?
C4B C5B C6B C7B 139.2(5) . . . . ?
C10B C11B C2B C1B -61.7(5) . . . . ?
C10B C11B C2B C12B 60.5(5) . . . . ?
C10B C11B C2B C3B -177.3(4) . . . . ?
C10B C11B C6B C5B -170.5(4) . . . . ?
C10B C11B C6B C7B 62.3(5) . . . . ?
C10B C9B C8B C7B -52.6(5) . . . . ?
C10B C9B C8B C16B -178.4(4) . . . . ?
C6B C11B C2B C1B 174.6(4) . . . . ?
C6B C11B C2B C12B -63.1(5) . . . . ?
C6B C11B C2B C3B 59.0(4) . . . . ?
C6B C11B C10B C9B -60.8(5) . . . . ?
C6B C5B C4B C3B -3.4(8) . . . . ?
C9B C8B C7B C6B 53.0(5) . . . . ?
C10A C11A C2A C1A -64.1(5) . . . . ?
C10A C11A C2A C3A -179.5(4) . . . . ?
C10A C11A C2A C12A 58.4(5) . . . . ?
C10A C11A C6A C7A 61.1(5) . . . . ?
C10A C11A C6A C5A -171.0(4) . . . . ?
C12B C2B C3B C13B -163.6(3) . . . . ?
C12B C2B C3B C4B 75.4(5) . . . . ?
C3B C13B C14B C15B 179.0(4) . . . . ?
C3A C13A C14A C15A -176.5(5) . . . . ?
C3A C4A C5A C6A -2.3(10) . . . . ?
C13A C3A C4A C5A -110.2(6) . . . . ?
C14B C13B C3B C2B 121.7(5) . . . . ?
C14B C13B C3B C4B -115.5(5) . . . . ?
C9A C8A C7A C6A 54.6(6) . . . . ?
C6A C11A C2A C1A 172.8(4) . . . . ?
C6A C11A C2A C3A 57.3(5) . . . . ?
C6A C11A C2A C12A -64.8(5) . . . . ?
C6A C11A C10A C9A -59.4(5) . . . . ?
C12A C2A C3A C13A -155.3(4) . . . . ?
C12A C2A C3A C4A 80.3(5) . . . . ?
C7A C8A C9A C10A -52.3(6) . . . . ?
C7A C6A C5A C4A 141.5(5) . . . . ?
C4A C3A C13A C14A -122.4(6) . . . . ?
C16B C8B C7B C6B 177.5(4) . . . . ?
C5A C6A C7A C8A 172.3(4) . . . . ?
C16A C8A C9A C10A -177.8(4) . . . . ?
C16A C8A C7A C6A 179.3(4) . . . . ?
